data_7008805
loop_
_publ_author_name
'Le Gal, Julien'
'Tisato, Francesco'
'Bandoli, Giuliano'
'Gressier, Marie'
'Jaud, Jo\"el'
'Michaud, Sandra'
'Dartiguenave, Mich\`ele'
'Benoist, Eric'

_publ_section_title
;
 Synthesis and structural characterization of new oxorhenium and
 oxotechnetium complexes with XN2S-tetradentate semi-rigid ligands (X =
 O, S, N)
;
_journal_issue 23
_journal_name_full 'Dalton Transactions'
_journal_page_first 3800
_journal_paper_doi 10.1039/b508661b
_journal_year 2005
_chemical_formula_sum 'C26 H44 N3 O4 S Tc'
_chemical_formula_weight 592.70
_chemical_name_systematic
;
?
;
_space_group_IT_number 14
_symmetry_cell_setting monoclinic
_symmetry_space_group_name_Hall '-P 2yn'
_symmetry_space_group_name_H-M 'P 1 21/n 1'
_atom_sites_solution_hydrogens geom
_atom_sites_solution_primary heavy
_atom_sites_solution_secondary difmap
_audit_creation_method SHELXL-97
_cell_angle_alpha 90.00
_cell_angle_beta 91.32(3)
_cell_angle_gamma 90.00
_cell_formula_units_Z 4
_cell_length_a 9.114(2)
_cell_length_b 18.383(4)
_cell_length_c 17.360(4)
_cell_measurement_reflns_used 50
_cell_measurement_temperature 293(2)
_cell_measurement_theta_max 8.6
_cell_measurement_theta_min 6.1
_cell_volume 2907.8(11)
_computing_cell_refinement 'P3/P4 vers.4.27 (Nicolet, 1991)'
_computing_data_collection 'P3/P4 vers.4.27 (Nicolet, 1991)'
_computing_data_reduction 'P3/P4 vers.4.27 (Nicolet, 1991)'
_computing_molecular_graphics 'SHELXTL NT vers.5.10 (Bruker, 1999)'
_computing_publication_material 'SHELXTL NT vers.5.10 (Bruker, 1999)'
_computing_structure_refinement 'SHELXL-97 (Sheldrick, 1997)'
_computing_structure_solution 'SHELXTL NT vers.5.10 (Bruker, 1999)'
_diffrn_ambient_temperature 293(2)
_diffrn_measured_fraction_theta_full 0.890
_diffrn_measured_fraction_theta_max 0.890
_diffrn_measurement_device_type 'Nicolet R3m/V diffractometer'
_diffrn_measurement_method omega-2theta
_diffrn_radiation_monochromator graphite
_diffrn_radiation_source 'fine-focus sealed tube'
_diffrn_radiation_type MoK\a
_diffrn_radiation_wavelength 0.71073
_diffrn_reflns_av_R_equivalents 0.0000
_diffrn_reflns_av_sigmaI/netI 0.0585
_diffrn_reflns_limit_h_max 12
_diffrn_reflns_limit_h_min -12
_diffrn_reflns_limit_k_max 25
_diffrn_reflns_limit_k_min 0
_diffrn_reflns_limit_l_max 23
_diffrn_reflns_limit_l_min 0
_diffrn_reflns_number 7250
_diffrn_reflns_theta_full 29.55
_diffrn_reflns_theta_max 29.55
_diffrn_reflns_theta_min 3.53
_diffrn_standards_decay_% 'no decay'
_diffrn_standards_interval_count 150
_diffrn_standards_number 2
_exptl_absorpt_coefficient_mu 0.601
_exptl_absorpt_correction_T_max 0.562
_exptl_absorpt_correction_T_min 0.345
_exptl_absorpt_correction_type 'psi-scan method'
_exptl_crystal_colour brown
_exptl_crystal_density_diffrn 1.354
_exptl_crystal_density_method 'not measured'
_exptl_crystal_description plates
_exptl_crystal_F_000 1248
_exptl_crystal_size_max 0.20
_exptl_crystal_size_mid 0.12
_exptl_crystal_size_min 0.06
_refine_diff_density_max 0.758
_refine_diff_density_min -0.684
_refine_diff_density_rms 0.065
_refine_ls_extinction_method none
_refine_ls_goodness_of_fit_ref 0.881
_refine_ls_hydrogen_treatment 'riding model'
_refine_ls_matrix_type full
_refine_ls_number_parameters 315
_refine_ls_number_reflns 7250
_refine_ls_number_restraints 0
_refine_ls_restrained_S_all 0.881
_refine_ls_R_factor_all 0.0900
_refine_ls_R_factor_gt 0.0454
_refine_ls_shift/su_max 0.001
_refine_ls_shift/su_mean 0.000
_refine_ls_structure_factor_coef Fsqd
_refine_ls_weighting_details 'calc w=1/[\s^2^(Fo^2^)+(0.0613P)^2^+0.0000P] where P=(Fo^2^+2Fc^2^)/3'
_refine_ls_weighting_scheme calc
_refine_ls_wR_factor_gt 0.1064
_refine_ls_wR_factor_ref 0.1286
_reflns_number_gt 3700
_reflns_number_total 7250
_reflns_threshold_expression >2sigma(I)
_cod_data_source_file b508661b.txt
_cod_data_source_block '[TcO(Ph-ON2S)]-'
_cod_depositor_comments
;
The following automatic conversions were performed:

'_atom_sites_solution_primary' value 'heavy-atom method' was changed
to 'heavy'.

Automatic conversion script
Id: cif_fix_values 6452 2018-10-05 10:23:21Z andrius 
;
_cod_original_cell_volume 2908(1)
_cod_original_sg_symbol_H-M P2(1)/n
_cod_database_code 7008805

loop_
_symmetry_equiv_pos_as_xyz
'x, y, z'
'-x+1/2, y+1/2, -z+1/2'
'-x, -y, -z'
'x-1/2, -y-1/2, z-1/2'

loop_
_atom_site_label
_atom_site_type_symbol
_atom_site_fract_x
_atom_site_fract_y
_atom_site_fract_z
_atom_site_U_iso_or_equiv
_atom_site_adp_type
_atom_site_occupancy
_atom_site_symmetry_multiplicity
_atom_site_calc_flag
_atom_site_refinement_flags
_atom_site_disorder_assembly
_atom_site_disorder_group
Tc1 Tc 0.14921(3) 0.790970(17) 0.096371(18) 0.05788(12) Uani 1 1 d . . .
S1 S 0.15719(11) 0.81190(6) -0.03270(6) 0.0657(3) Uani 1 1 d . . .
O1 O 0.1465(3) 1.01056(16) 0.05154(17) 0.0830(8) Uani 1 1 d . . .
O2 O -0.0971(4) 0.87390(19) 0.26816(17) 0.0936(10) Uani 1 1 d . . .
O3 O 0.0349(3) 0.70119(13) 0.07396(15) 0.0648(7) Uani 1 1 d . . .
O4 O 0.3140(3) 0.77087(15) 0.13203(17) 0.0783(8) Uani 1 1 d . . .
N1 N 0.1187(3) 0.89646(17) 0.10030(17) 0.0609(8) Uani 1 1 d . . .
N2 N -0.0052(3) 0.79815(17) 0.17471(17) 0.0583(7) Uani 1 1 d . . .
N3 N 0.1700(3) 0.75573(18) 0.43115(16) 0.0596(8) Uani 1 1 d . . .
C1 C 0.1856(4) 0.9100(2) -0.0321(2) 0.0705(11) Uani 1 1 d . . .
H1A H 0.2875 0.9201 -0.0431 0.085 Uiso 1 1 calc R . .
H1B H 0.1255 0.9317 -0.0728 0.085 Uiso 1 1 calc R . .
C2 C 0.1488(4) 0.9448(2) 0.0431(2) 0.0635(10) Uani 1 1 d . . .
C3 C 0.0570(5) 0.9241(2) 0.1711(2) 0.0751(12) Uani 1 1 d . . .
H3A H -0.0092 0.9641 0.1593 0.090 Uiso 1 1 calc R . .
H3B H 0.1350 0.9420 0.2049 0.090 Uiso 1 1 calc R . .
C4 C -0.0255(4) 0.8638(2) 0.2108(2) 0.0686(11) Uani 1 1 d . . .
C5 C -0.0870(4) 0.7340(2) 0.1871(2) 0.0612(10) Uani 1 1 d . . .
C6 C -0.1850(4) 0.7187(3) 0.2444(2) 0.0764(12) Uani 1 1 d . . .
H6A H -0.2056 0.7530 0.2820 0.092 Uiso 1 1 calc R . .
C7 C -0.2517(5) 0.6511(3) 0.2448(3) 0.0973(16) Uani 1 1 d . . .
H7A H -0.3174 0.6403 0.2833 0.117 Uiso 1 1 calc R . .
C8 C -0.2241(6) 0.5997(3) 0.1901(3) 0.0958(16) Uani 1 1 d . . .
H8A H -0.2708 0.5548 0.1917 0.115 Uiso 1 1 calc R . .
C9 C -0.1261(5) 0.6147(2) 0.1324(3) 0.0794(12) Uani 1 1 d . . .
H9A H -0.1068 0.5801 0.0948 0.095 Uiso 1 1 calc R . .
C10 C -0.0569(4) 0.6822(2) 0.1312(2) 0.0635(10) Uani 1 1 d . . .
C11 C 0.2057(4) 0.7102(2) 0.5024(2) 0.0647(10) Uani 1 1 d . . .
H11A H 0.3016 0.6884 0.4961 0.078 Uiso 1 1 calc R . .
H11B H 0.2131 0.7427 0.5464 0.078 Uiso 1 1 calc R . .
C12 C 0.0992(4) 0.6507(2) 0.5210(2) 0.0593(9) Uani 1 1 d . . .
H12A H 0.0942 0.6160 0.4790 0.071 Uiso 1 1 calc R . .
H12B H 0.0021 0.6712 0.5273 0.071 Uiso 1 1 calc R . .
C13 C 0.1487(4) 0.6126(2) 0.5948(2) 0.0699(11) Uani 1 1 d . . .
H13A H 0.2449 0.5915 0.5874 0.084 Uiso 1 1 calc R . .
H13B H 0.1579 0.6484 0.6357 0.084 Uiso 1 1 calc R . .
C14 C 0.0457(5) 0.5538(2) 0.6195(3) 0.0858(13) Uani 1 1 d . . .
H14A H 0.0837 0.5312 0.6656 0.129 Uiso 1 1 calc R . .
H14B H 0.0361 0.5181 0.5794 0.129 Uiso 1 1 calc R . .
H14C H -0.0488 0.5746 0.6292 0.129 Uiso 1 1 calc R . .
C15 C 0.0240(4) 0.7947(2) 0.4378(2) 0.0643(10) Uani 1 1 d . . .
H15A H 0.0057 0.8216 0.3905 0.077 Uiso 1 1 calc R . .
H15B H -0.0524 0.7581 0.4413 0.077 Uiso 1 1 calc R . .
C16 C 0.0086(5) 0.8456(3) 0.5032(3) 0.0914(14) Uani 1 1 d . . .
H16A H 0.0900 0.8796 0.5046 0.110 Uiso 1 1 calc R . .
H16B H 0.0095 0.8188 0.5514 0.110 Uiso 1 1 calc R . .
C17 C -0.1361(7) 0.8869(4) 0.4931(4) 0.137(2) Uani 1 1 d . . .
H17A H -0.1351 0.9121 0.4440 0.165 Uiso 1 1 calc R . .
H17B H -0.2152 0.8516 0.4904 0.165 Uiso 1 1 calc R . .
C18 C -0.1673(13) 0.9362(6) 0.5489(8) 0.291(7) Uani 1 1 d . . .
H18A H -0.2592 0.9594 0.5365 0.437 Uiso 1 1 calc R . .
H18B H -0.0910 0.9722 0.5518 0.437 Uiso 1 1 calc R . .
H18C H -0.1738 0.9118 0.5976 0.437 Uiso 1 1 calc R . .
C19 C 0.2947(4) 0.8093(3) 0.4238(2) 0.0752(12) Uani 1 1 d . . .
H19A H 0.3854 0.7821 0.4199 0.090 Uiso 1 1 calc R . .
H19B H 0.3015 0.8378 0.4707 0.090 Uiso 1 1 calc R . .
C20 C 0.2831(5) 0.8610(3) 0.3562(3) 0.0907(14) Uani 1 1 d . . .
H20A H 0.1996 0.8930 0.3625 0.109 Uiso 1 1 calc R . .
H20B H 0.2676 0.8336 0.3090 0.109 Uiso 1 1 calc R . .
C21 C 0.4218(7) 0.9058(4) 0.3508(4) 0.144(3) Uani 1 1 d . . .
H21A H 0.4040 0.9459 0.3156 0.173 Uiso 1 1 calc R . .
H21B H 0.4458 0.9261 0.4011 0.173 Uiso 1 1 calc R . .
C22 C 0.5405(8) 0.8658(5) 0.3257(5) 0.207(4) Uani 1 1 d . . .
H22A H 0.6248 0.8969 0.3227 0.311 Uiso 1 1 calc R . .
H22B H 0.5178 0.8459 0.2757 0.311 Uiso 1 1 calc R . .
H22C H 0.5609 0.8269 0.3613 0.311 Uiso 1 1 calc R . .
C23 C 0.1566(4) 0.7083(2) 0.3610(2) 0.0680(11) Uani 1 1 d . . .
H23A H 0.1266 0.7385 0.3176 0.082 Uiso 1 1 calc R . .
H23B H 0.0787 0.6734 0.3691 0.082 Uiso 1 1 calc R . .
C24 C 0.2939(5) 0.6665(3) 0.3388(3) 0.0892(14) Uani 1 1 d . . .
H24A H 0.3723 0.7007 0.3289 0.107 Uiso 1 1 calc R . .
H24B H 0.3254 0.6358 0.3815 0.107 Uiso 1 1 calc R . .
C25 C 0.2664(9) 0.6197(4) 0.2678(3) 0.127(2) Uani 1 1 d . . .
C26 C 0.1714(12) 0.5735(6) 0.2738(6) 0.088(3) Uiso 0.50 1 d P . .
C26' C 0.3724(12) 0.5846(6) 0.2263(6) 0.103(3) Uiso 0.50 1 d P . .

loop_
_atom_site_aniso_label
_atom_site_aniso_U_11
_atom_site_aniso_U_22
_atom_site_aniso_U_33
_atom_site_aniso_U_23
_atom_site_aniso_U_13
_atom_site_aniso_U_12
Tc1 0.04397(17) 0.0593(2) 0.0699(2) 0.00862(16) -0.00897(13) 0.00318(14)
S1 0.0586(6) 0.0691(6) 0.0694(6) 0.0047(5) 0.0007(5) 0.0022(5)
O1 0.095(2) 0.0593(18) 0.094(2) 0.0047(16) -0.0216(17) -0.0075(16)
O2 0.100(2) 0.112(3) 0.0692(19) -0.0121(18) 0.0073(17) 0.004(2)
O3 0.0604(15) 0.0581(16) 0.0757(17) 0.0036(13) -0.0035(13) -0.0023(12)
O4 0.0508(15) 0.081(2) 0.103(2) 0.0216(16) -0.0139(14) 0.0055(13)
N1 0.0604(18) 0.063(2) 0.0585(18) 0.0020(16) -0.0117(15) 0.0000(15)
N2 0.0509(16) 0.064(2) 0.0591(18) 0.0040(15) -0.0058(13) -0.0007(15)
N3 0.0465(16) 0.075(2) 0.0564(17) 0.0122(16) -0.0099(13) -0.0066(15)
C1 0.064(2) 0.072(3) 0.075(3) 0.019(2) -0.003(2) -0.001(2)
C2 0.059(2) 0.058(2) 0.073(3) 0.010(2) -0.0194(19) -0.0017(18)
C3 0.082(3) 0.074(3) 0.069(3) -0.005(2) -0.020(2) 0.003(2)
C4 0.064(2) 0.078(3) 0.062(2) -0.004(2) -0.014(2) 0.004(2)
C5 0.048(2) 0.076(3) 0.058(2) 0.012(2) -0.0134(17) -0.0016(18)
C6 0.064(2) 0.100(4) 0.065(3) 0.011(2) -0.007(2) -0.009(2)
C7 0.076(3) 0.129(5) 0.087(3) 0.030(3) -0.006(3) -0.028(3)
C8 0.087(3) 0.100(4) 0.100(4) 0.030(3) -0.013(3) -0.036(3)
C9 0.073(3) 0.077(3) 0.086(3) 0.012(2) -0.015(2) -0.015(2)
C10 0.049(2) 0.068(2) 0.072(3) 0.017(2) -0.0136(19) -0.0068(18)
C11 0.052(2) 0.082(3) 0.059(2) 0.016(2) -0.0100(17) -0.010(2)
C12 0.0508(19) 0.065(2) 0.061(2) 0.0022(18) -0.0033(16) -0.0048(18)
C13 0.066(2) 0.076(3) 0.067(2) 0.010(2) -0.0047(19) -0.005(2)
C14 0.088(3) 0.081(3) 0.089(3) 0.020(3) 0.006(2) -0.004(3)
C15 0.0476(19) 0.073(3) 0.072(2) 0.008(2) -0.0057(17) 0.0008(19)
C16 0.086(3) 0.094(4) 0.094(3) -0.004(3) 0.010(3) -0.004(3)
C17 0.116(5) 0.106(5) 0.191(7) -0.040(5) 0.049(5) 0.013(4)
C18 0.281(15) 0.176(10) 0.423(19) -0.048(11) 0.114(13) 0.013(10)
C19 0.051(2) 0.100(3) 0.074(3) 0.023(2) -0.0074(19) -0.019(2)
C20 0.067(3) 0.102(4) 0.103(3) 0.036(3) -0.001(2) -0.005(3)
C21 0.087(4) 0.168(7) 0.178(6) 0.089(5) 0.022(4) -0.007(4)
C22 0.107(5) 0.263(11) 0.253(10) 0.142(8) 0.035(6) -0.001(6)
C23 0.057(2) 0.088(3) 0.058(2) 0.010(2) -0.0107(17) 0.005(2)
C24 0.079(3) 0.085(3) 0.104(4) 0.021(3) 0.005(3) 0.006(3)
C25 0.176(6) 0.134(5) 0.072(3) 0.013(3) 0.018(4) 0.072(5)

loop_
_atom_type_symbol
_atom_type_description
_atom_type_scat_dispersion_real
_atom_type_scat_dispersion_imag
_atom_type_scat_source
C C 0.0033 0.0016 'International Tables Vol C Tables 4.2.6.8 and 6.1.1.4'
H H 0.0000 0.0000 'International Tables Vol C Tables 4.2.6.8 and 6.1.1.4'
N N 0.0061 0.0033 'International Tables Vol C Tables 4.2.6.8 and 6.1.1.4'
O O 0.0106 0.0060 'International Tables Vol C Tables 4.2.6.8 and 6.1.1.4'
S S 0.1246 0.1234 'International Tables Vol C Tables 4.2.6.8 and 6.1.1.4'
Tc Tc -1.4390 0.7593 'International Tables Vol C Tables 4.2.6.8 and 6.1.1.4'

loop_
_geom_angle_atom_site_label_1
_geom_angle_atom_site_label_2
_geom_angle_atom_site_label_3
_geom_angle
_geom_angle_site_symmetry_1
_geom_angle_site_symmetry_3
_geom_angle_publ_flag
O4 Tc1 N1 109.66(13) . . ?
O4 Tc1 N2 114.26(13) . . ?
N1 Tc1 N2 78.86(13) . . ?
O4 Tc1 O3 110.84(12) . . ?
N1 Tc1 O3 139.01(11) . . ?
N2 Tc1 O3 79.19(12) . . ?
O4 Tc1 S1 110.91(11) . . ?
N1 Tc1 S1 82.81(9) . . ?
N2 Tc1 S1 134.66(9) . . ?
O3 Tc1 S1 88.64(8) . . ?
C1 S1 Tc1 99.74(13) . . ?
C10 O3 Tc1 113.5(2) . . ?
C2 N1 C3 118.4(3) . . ?
C2 N1 Tc1 125.9(3) . . ?
C3 N1 Tc1 115.6(3) . . ?
C4 N2 C5 125.9(3) . . ?
C4 N2 Tc1 118.5(3) . . ?
C5 N2 Tc1 115.7(3) . . ?
C23 N3 C19 110.9(3) . . ?
C23 N3 C15 106.3(3) . . ?
C19 N3 C15 111.2(3) . . ?
C23 N3 C11 110.6(3) . . ?
C19 N3 C11 106.2(3) . . ?
C15 N3 C11 111.6(3) . . ?
C2 C1 S1 113.1(3) . . ?
O1 C2 N1 123.6(4) . . ?
O1 C2 C1 122.2(4) . . ?
N1 C2 C1 114.2(3) . . ?
N1 C3 C4 109.6(3) . . ?
O2 C4 N2 126.0(4) . . ?
O2 C4 C3 122.9(4) . . ?
N2 C4 C3 111.1(4) . . ?
C6 C5 C10 120.2(4) . . ?
C6 C5 N2 129.1(4) . . ?
C10 C5 N2 110.6(3) . . ?
C5 C6 C7 118.5(5) . . ?
C8 C7 C6 122.0(5) . . ?
C7 C8 C9 119.8(5) . . ?
C8 C9 C10 119.2(5) . . ?
O3 C10 C5 117.9(3) . . ?
O3 C10 C9 121.8(4) . . ?
C5 C10 C9 120.2(4) . . ?
C12 C11 N3 116.6(3) . . ?
C11 C12 C13 109.7(3) . . ?
C14 C13 C12 113.4(3) . . ?
C16 C15 N3 117.1(3) . . ?
C15 C16 C17 108.8(4) . . ?
C18 C17 C16 116.3(8) . . ?
N3 C19 C20 115.9(3) . . ?
C19 C20 C21 110.2(4) . . ?
C22 C21 C20 113.0(7) . . ?
N3 C23 C24 116.4(3) . . ?
C25 C24 C23 111.6(4) . . ?
C26 C25 C26' 103.1(9) . . ?
C26 C25 C24 115.4(7) . . ?
C26' C25 C24 125.8(8) . . ?
C25 C26 C26' 41.2(5) . . ?
C25 C26' C26 35.6(5) . . ?

loop_
_geom_bond_atom_site_label_1
_geom_bond_atom_site_label_2
_geom_bond_distance
_geom_bond_site_symmetry_2
_geom_bond_publ_flag
Tc1 O4 1.653(2) . ?
Tc1 N1 1.960(3) . ?
Tc1 N2 1.984(3) . ?
Tc1 O3 1.986(2) . ?
Tc1 S1 2.2764(12) . ?
S1 C1 1.822(4) . ?
O1 C2 1.219(4) . ?
O2 C4 1.216(5) . ?
O3 C10 1.359(4) . ?
N1 C2 1.365(5) . ?
N1 C3 1.454(5) . ?
N2 C4 1.375(5) . ?
N2 C5 1.414(5) . ?
N3 C23 1.501(5) . ?
N3 C19 1.511(5) . ?
N3 C15 1.518(4) . ?
N3 C11 1.522(4) . ?
C1 C2 1.497(5) . ?
C3 C4 1.514(6) . ?
C5 C6 1.383(5) . ?
C5 C10 1.391(6) . ?
C6 C7 1.383(6) . ?
C7 C8 1.366(7) . ?
C8 C9 1.386(6) . ?
C9 C10 1.393(5) . ?
C11 C12 1.503(5) . ?
C12 C13 1.519(5) . ?
C13 C14 1.500(5) . ?
C15 C16 1.481(6) . ?
C16 C17 1.528(7) . ?
C17 C18 1.362(10) . ?
C19 C20 1.512(5) . ?
C20 C21 1.513(7) . ?
C21 C22 1.386(9) . ?
C23 C24 1.525(6) . ?
C24 C25 1.520(7) . ?
C25 C26 1.219(11) . ?
C25 C26' 1.378(12) . ?
C26 C26' 2.037(15) . ?
